data_7035278
loop_
_publ_author_name
'Mariappan, Kadarkaraisamy'
'Alaparthi, Madhubabu'
'Hoffman, Mariah'
'Rama, Myriam Alcantar'
'Balasubramanian, Vinothini'
'John, Danielle M.'
'Sykes, Andrew G.'

_publ_section_title
;
 Improved selectivity for Pb(ii) by sulfur, selenium and tellurium
 analogues of 1,8-anthraquinone-18-crown-5: synthesis, spectroscopy, X-ray
 crystallography and computational studies.
;
_journal_issue 26
_journal_name_full 'Dalton transactions (Cambridge, England : 2003)'
_journal_page_first 11774
_journal_page_last 11787
_journal_paper_doi 10.1039/c5dt01305d
_journal_volume 44
_journal_year 2015
_chemical_formula_moiety 'C22 H22 O6 Se'
_chemical_formula_sum 'C22 H22 O6 Se'
_chemical_formula_weight 461.35
_chemical_name_common CESe
_chemical_name_systematic
;
 ?
;
_space_group_crystal_system monoclinic
_space_group_IT_number 14
_space_group_name_Hall '-P 2ybc'
_space_group_name_H-M_alt 'P 1 21/c 1'
_symmetry_space_group_name_Hall '-P 2ybc'
_symmetry_space_group_name_H-M 'P 1 21/c 1'
_atom_sites_solution_hydrogens geom
_audit_creation_method SHELXL-2013
_audit_update_record
;
2015-05-15 deposited with the CCDC.
2015-05-27 downloaded from the CCDC.
;
_cell_angle_alpha 90
_cell_angle_beta 100.5730(10)
_cell_angle_gamma 90
_cell_formula_units_Z 4
_cell_length_a 7.4979(8)
_cell_length_b 16.0574(17)
_cell_length_c 16.3759(17)
_cell_measurement_reflns_used 7093
_cell_measurement_temperature 100(2)
_cell_measurement_theta_max 25.30
_cell_measurement_theta_min 2.53
_cell_volume 1938.1(4)
_computing_cell_refinement 'Bruker SMART'
_computing_data_collection 'Bruker SMART'
_computing_data_reduction 'Bruker SAINT'
_computing_molecular_graphics 'Bruker SHELXTL'
_computing_publication_material 'Bruker SHELXTL'
_computing_structure_refinement 'SHELXL-2013 (Sheldrick, 2013)'
_computing_structure_solution 'Bruker SHELXTL'
_diffrn_ambient_temperature 100(2)
_diffrn_measured_fraction_theta_full 0.999
_diffrn_measured_fraction_theta_max 0.997
_diffrn_measurement_device_type 'CCD area detector'
_diffrn_measurement_method 'phi and omega scans'
_diffrn_radiation_monochromator graphite
_diffrn_radiation_source 'sealed tube'
_diffrn_radiation_type MoK\a
_diffrn_radiation_wavelength 0.71073
_diffrn_reflns_av_R_equivalents 0.0498
_diffrn_reflns_av_unetI/netI 0.0386
_diffrn_reflns_laue_measured_fraction_full 0.999
_diffrn_reflns_laue_measured_fraction_max 0.997
_diffrn_reflns_limit_h_max 9
_diffrn_reflns_limit_h_min -9
_diffrn_reflns_limit_k_max 19
_diffrn_reflns_limit_k_min -19
_diffrn_reflns_limit_l_max 19
_diffrn_reflns_limit_l_min -19
_diffrn_reflns_number 18948
_diffrn_reflns_point_group_measured_fraction_full 0.999
_diffrn_reflns_point_group_measured_fraction_max 0.997
_diffrn_reflns_theta_full 25.242
_diffrn_reflns_theta_max 25.357
_diffrn_reflns_theta_min 1.791
_exptl_absorpt_coefficient_mu 1.975
_exptl_absorpt_correction_T_max 0.674
_exptl_absorpt_correction_T_min 0.358
_exptl_absorpt_correction_type multi-scan
_exptl_absorpt_process_details SADBAS
_exptl_crystal_colour yellow
_exptl_crystal_density_diffrn 1.581
_exptl_crystal_description needle
_exptl_crystal_F_000 944
_exptl_crystal_size_max 0.500
_exptl_crystal_size_mid 0.450
_exptl_crystal_size_min 0.200
_refine_diff_density_max 0.925
_refine_diff_density_min -0.426
_refine_diff_density_rms 0.075
_refine_ls_extinction_method none
_refine_ls_goodness_of_fit_ref 1.061
_refine_ls_hydrogen_treatment constr
_refine_ls_matrix_type full
_refine_ls_number_parameters 274
_refine_ls_number_reflns 3535
_refine_ls_number_restraints 67
_refine_ls_restrained_S_all 1.061
_refine_ls_R_factor_all 0.0671
_refine_ls_R_factor_gt 0.0395
_refine_ls_shift/su_max 0.000
_refine_ls_shift/su_mean 0.000
_refine_ls_structure_factor_coef Fsqd
_refine_ls_weighting_details 'w=1/[\s^2^(Fo^2^)+(0.0374P)^2^+2.9314P] where P=(Fo^2^+2Fc^2^)/3'
_refine_ls_weighting_scheme calc
_refine_ls_wR_factor_gt 0.0886
_refine_ls_wR_factor_ref 0.1013
_reflns_Friedel_coverage 0.000
_reflns_number_gt 2578
_reflns_number_total 3535
_reflns_threshold_expression 'I > 2\s(I)'
_cod_data_source_file c5dt01305d3.cif
_cod_data_source_block shelx
_cod_depositor_comments 'Adding full bibliography for 7035276--7035281.cif.'
_cod_database_code 7035278
_shelx_space_group_comment
;
The symmetry employed for this shelxl refinement is uniquely defined
by the following loop, which should always be used as a source of
symmetry information in preference to the above space-group names.
They are only intended as comments.
;
_shelx_estimated_absorpt_t_min 0.438
_shelx_estimated_absorpt_t_max 0.693
_shelxl_version_number 2014/6

loop_
_space_group_symop_operation_xyz
'x, y, z'
'-x, y+1/2, -z+1/2'
'-x, -y, -z'
'x, -y-1/2, z-1/2'

loop_
_atom_site_label
_atom_site_type_symbol
_atom_site_fract_x
_atom_site_fract_y
_atom_site_fract_z
_atom_site_U_iso_or_equiv
_atom_site_adp_type
_atom_site_occupancy
_atom_site_site_symmetry_order
_atom_site_calc_flag
_atom_site_refinement_flags_posn
_atom_site_refinement_flags_adp
_atom_site_refinement_flags_occupancy
_atom_site_disorder_assembly
_atom_site_disorder_group
Se1 Se 0.51812(5) 0.38863(3) 0.43369(3) 0.03887(15) Uani 1 1 d . . . . .
O1 O 0.7073(3) 0.07850(17) 0.35924(14) 0.0358(6) Uani 1 1 d . . . . .
O2 O 1.0470(3) 0.21499(15) 0.61989(14) 0.0307(6) Uani 1 1 d . . . . .
O4 O 1.0404(3) 0.39410(15) 0.56921(15) 0.0361(6) Uani 1 1 d . . . . .
O3 O 0.6224(3) 0.23159(18) 0.24734(15) 0.0397(7) Uani 1 1 d . . . . .
C10 C 0.9168(5) 0.0817(2) 0.6227(2) 0.0291(7) Uani 1 1 d D U . . .
C22 C 1.1658(5) 0.2787(2) 0.6586(2) 0.0310(8) Uani 1 1 d . . . . .
H22A H 1.2818 0.2550 0.6839 0.037 Uiso 1 1 calc R U . . .
H22B H 1.1137 0.3062 0.7015 0.037 Uiso 1 1 calc R U . . .
C14 C 1.0114(4) 0.1490(2) 0.6655(2) 0.0277(8) Uani 1 1 d . . . . .
O5 O 0.7778(4) -0.12693(19) 0.66486(18) 0.0527(8) Uani 1 1 d . . . . .
C1 C 0.6318(5) -0.1295(2) 0.4979(3) 0.0374(9) Uani 1 1 d . . . . .
H1 H 0.6187 -0.1769 0.5289 0.045 Uiso 1 1 calc R U . . .
C13 C 1.0646(5) 0.1457(2) 0.7512(2) 0.0300(8) Uani 1 1 d . . . . .
H13 H 1.1244 0.1908 0.7796 0.036 Uiso 1 1 calc R U . . .
C20 C 0.8867(5) 0.3575(2) 0.5170(2) 0.0313(8) Uani 1 1 d . . . . .
H20A H 0.8300 0.3168 0.5478 0.038 Uiso 1 1 calc R U . . .
H20B H 0.9234 0.3298 0.4701 0.038 Uiso 1 1 calc R U . . .
C4 C 0.6778(5) 0.0108(2) 0.4036(2) 0.0319(9) Uani 1 1 d . . . . .
C12 C 1.0291(5) 0.0757(2) 0.7944(2) 0.0321(9) Uani 1 1 d . . . . .
H12 H 1.0645 0.0743 0.8519 0.039 Uiso 1 1 calc R U . . .
C6 C 0.7261(5) -0.0606(2) 0.5350(2) 0.0320(8) Uani 1 1 d . . . . .
C5 C 0.7513(4) 0.0106(2) 0.4897(2) 0.0299(7) Uani 1 1 d D U . . .
C15 C 0.6403(5) 0.0801(3) 0.2714(2) 0.0396(10) Uani 1 1 d . . . . .
H15A H 0.5087 0.0816 0.2603 0.048 Uiso 1 1 calc R U . . .
H15B H 0.6794 0.0307 0.2455 0.048 Uiso 1 1 calc R U . . .
C18 C 0.5724(5) 0.3462(3) 0.3298(2) 0.0377(9) Uani 1 1 d . . . . .
H18A H 0.4654 0.3526 0.2869 0.045 Uiso 1 1 calc R U . . .
H18B H 0.6678 0.3801 0.3141 0.045 Uiso 1 1 calc R U . . .
C9 C 0.8867(4) 0.0109(2) 0.6679(2) 0.0289(8) Uani 1 1 d . . . . .
C3 C 0.5800(5) -0.0571(3) 0.3686(2) 0.0395(10) Uani 1 1 d . . . . .
H3 H 0.5277 -0.0558 0.3125 0.047 Uiso 1 1 calc R U . . .
C11 C 0.9424(5) 0.0082(2) 0.7540(2) 0.0333(9) Uani 1 1 d . . . . .
H11 H 0.9209 -0.0390 0.7836 0.040 Uiso 1 1 calc R U . . .
C21 C 1.1903(5) 0.3396(2) 0.5923(2) 0.0341(9) Uani 1 1 d . . . . .
H21A H 1.2982 0.3725 0.6118 0.041 Uiso 1 1 calc R U . . .
H21B H 1.2097 0.3090 0.5436 0.041 Uiso 1 1 calc R U . . .
C16 C 0.7147(5) 0.1564(3) 0.2377(2) 0.0437(11) Uani 1 1 d . . . . .
H16A H 0.8404 0.1627 0.2647 0.052 Uiso 1 1 calc R U . . .
H16B H 0.7133 0.1479 0.1789 0.052 Uiso 1 1 calc R U . . .
C2 C 0.5584(5) -0.1263(3) 0.4145(3) 0.0429(11) Uani 1 1 d . . . . .
H2 H 0.4935 -0.1717 0.3891 0.051 Uiso 1 1 calc R U . . .
C17 C 0.6307(5) 0.2569(2) 0.3321(2) 0.0355(9) Uani 1 1 d . . . . .
H17A H 0.7533 0.2512 0.3631 0.043 Uiso 1 1 calc R U . . .
H17B H 0.5504 0.2229 0.3584 0.043 Uiso 1 1 calc R U . . .
C19 C 0.7571(5) 0.4269(2) 0.4876(2) 0.0366(9) Uani 1 1 d . . . . .
H19A H 0.8081 0.4613 0.4489 0.044 Uiso 1 1 calc R U . . .
H19B H 0.7441 0.4614 0.5348 0.044 Uiso 1 1 calc R U . . .
C8 C 0.8288(11) 0.0892(4) 0.5328(4) 0.0316(8) Uani 0.5285 1 d D U P A 1
O6 O 0.8165(8) 0.1580(4) 0.4988(4) 0.0411(14) Uani 0.5285 1 d . U P A 1
O6' O 0.8945(9) 0.1396(4) 0.4885(5) 0.0414(15) Uani 0.4715 1 d D U P A 2
C7 C 0.7958(5) -0.0636(3) 0.6259(2) 0.0366(9) Uani 1 1 d . . . . .
C8' C 0.8605(13) 0.0822(5) 0.5302(4) 0.0316(8) Uani 0.4715 1 d D U P A 2

loop_
_atom_site_aniso_label
_atom_site_aniso_U_11
_atom_site_aniso_U_22
_atom_site_aniso_U_33
_atom_site_aniso_U_23
_atom_site_aniso_U_13
_atom_site_aniso_U_12
Se1 0.0270(2) 0.0417(2) 0.0484(3) 0.0088(2) 0.00801(16) 0.00724(18)
O1 0.0397(15) 0.0460(16) 0.0196(13) -0.0029(12) 0.0000(11) 0.0105(12)
O2 0.0300(13) 0.0320(14) 0.0274(13) 0.0036(11) -0.0017(11) -0.0024(11)
O4 0.0333(14) 0.0332(14) 0.0385(15) 0.0020(12) -0.0018(12) 0.0002(12)
O3 0.0317(14) 0.0645(19) 0.0218(14) 0.0066(13) 0.0021(11) 0.0040(13)
C10 0.0210(15) 0.0383(17) 0.0266(15) 0.0038(14) 0.0007(13) 0.0003(13)
C22 0.0242(18) 0.033(2) 0.034(2) -0.0037(17) 0.0007(16) 0.0013(15)
C14 0.0152(17) 0.036(2) 0.031(2) 0.0046(17) 0.0009(14) 0.0051(15)
O5 0.0528(18) 0.053(2) 0.0481(18) 0.0136(15) -0.0020(14) -0.0194(15)
C1 0.036(2) 0.032(2) 0.048(3) -0.0033(18) 0.0158(19) 0.0107(17)
C13 0.0221(18) 0.038(2) 0.029(2) 0.0016(17) 0.0023(15) 0.0079(16)
C20 0.030(2) 0.035(2) 0.028(2) 0.0006(16) 0.0016(15) 0.0000(16)
C4 0.0250(19) 0.041(2) 0.029(2) -0.0059(18) 0.0046(15) 0.0122(16)
C12 0.0246(19) 0.047(2) 0.0232(19) 0.0026(18) 0.0002(15) 0.0127(17)
C6 0.0207(18) 0.040(2) 0.037(2) -0.0052(18) 0.0087(16) 0.0024(16)
C5 0.0203(15) 0.0408(17) 0.0283(16) 0.0014(14) 0.0031(13) 0.0013(13)
C15 0.035(2) 0.064(3) 0.0182(19) -0.0109(18) 0.0017(16) 0.0111(19)
C18 0.0236(19) 0.053(3) 0.035(2) 0.0197(19) -0.0009(16) 0.0009(17)
C9 0.0181(17) 0.038(2) 0.030(2) 0.0031(17) 0.0015(14) 0.0015(15)
C3 0.044(2) 0.042(2) 0.031(2) -0.0150(19) 0.0019(18) 0.0128(19)
C11 0.0241(19) 0.045(2) 0.031(2) 0.0139(18) 0.0081(16) 0.0095(17)
C21 0.0269(19) 0.036(2) 0.039(2) -0.0005(18) 0.0039(16) -0.0019(16)
C16 0.030(2) 0.080(3) 0.021(2) -0.003(2) 0.0057(16) 0.009(2)
C2 0.040(2) 0.042(3) 0.046(3) -0.026(2) 0.0063(19) 0.0053(19)
C17 0.032(2) 0.052(3) 0.0224(19) 0.0069(18) 0.0050(16) 0.0028(18)
C19 0.035(2) 0.033(2) 0.039(2) 0.0052(18) 0.0010(18) 0.0023(17)
C8 0.0233(15) 0.0399(14) 0.0299(13) 0.0047(12) 0.0002(12) -0.0033(12)
O6 0.038(3) 0.043(3) 0.036(2) 0.007(2) -0.008(2) -0.010(2)
O6' 0.038(3) 0.048(3) 0.034(3) 0.006(2) -0.005(3) -0.011(3)
C7 0.028(2) 0.043(2) 0.039(2) 0.0082(19) 0.0080(17) -0.0002(17)
C8' 0.0233(15) 0.0399(14) 0.0299(13) 0.0047(12) 0.0002(12) -0.0033(12)

loop_
_atom_type_symbol
_atom_type_description
_atom_type_scat_dispersion_real
_atom_type_scat_dispersion_imag
_atom_type_scat_source
C C 0.0033 0.0016 'International Tables Vol C Tables 4.2.6.8 and 6.1.1.4'
H H 0.0000 0.0000 'International Tables Vol C Tables 4.2.6.8 and 6.1.1.4'
O O 0.0106 0.0060 'International Tables Vol C Tables 4.2.6.8 and 6.1.1.4'
Se Se -0.0929 2.2259 'International Tables Vol C Tables 4.2.6.8 and 6.1.1.4'

loop_
_geom_angle_atom_site_label_1
_geom_angle_atom_site_label_2
_geom_angle_atom_site_label_3
_geom_angle
C18 Se1 C19 100.63(16)
C4 O1 C15 119.5(3)
C14 O2 C22 119.2(3)
C21 O4 C20 114.7(3)
C16 O3 C17 114.5(3)
C9 C10 C14 118.4(3)
C9 C10 C8' 119.9(4)
C14 C10 C8' 121.6(4)
C9 C10 C8 120.0(4)
C14 C10 C8 121.2(4)
O2 C22 C21 107.2(3)
O2 C22 H22A 110.3
C21 C22 H22A 110.3
O2 C22 H22B 110.3
C21 C22 H22B 110.3
H22A C22 H22B 108.5
O2 C14 C13 122.7(3)
O2 C14 C10 117.3(3)
C13 C14 C10 120.0(3)
C2 C1 C6 118.9(4)
C2 C1 H1 120.6
C6 C1 H1 120.6
C12 C13 C14 120.2(4)
C12 C13 H13 119.9
C14 C13 H13 119.9
O4 C20 C19 106.8(3)
O4 C20 H20A 110.4
C19 C20 H20A 110.4
O4 C20 H20B 110.4
C19 C20 H20B 110.4
H20A C20 H20B 108.6
O1 C4 C3 122.7(3)
O1 C4 C5 117.8(3)
C3 C4 C5 119.5(4)
C11 C12 C13 121.0(3)
C11 C12 H12 119.5
C13 C12 H12 119.5
C1 C6 C5 121.8(3)
C1 C6 C7 118.0(4)
C5 C6 C7 120.2(3)
C6 C5 C4 117.7(3)
C6 C5 C8' 120.8(4)
C4 C5 C8' 121.4(4)
C6 C5 C8 121.0(4)
C4 C5 C8 120.6(4)
O1 C15 C16 107.4(3)
O1 C15 H15A 110.2
C16 C15 H15A 110.2
O1 C15 H15B 110.2
C16 C15 H15B 110.2
H15A C15 H15B 108.5
C17 C18 Se1 114.9(2)
C17 C18 H18A 108.6
Se1 C18 H18A 108.6
C17 C18 H18B 108.6
Se1 C18 H18B 108.6
H18A C18 H18B 107.5
C11 C9 C10 120.8(3)
C11 C9 C7 118.0(3)
C10 C9 C7 121.1(3)
C2 C3 C4 121.5(4)
C2 C3 H3 119.3
C4 C3 H3 119.3
C12 C11 C9 119.5(3)
C12 C11 H11 120.3
C9 C11 H11 120.3
O4 C21 C22 113.6(3)
O4 C21 H21A 108.9
C22 C21 H21A 108.9
O4 C21 H21B 108.9
C22 C21 H21B 108.9
H21A C21 H21B 107.7
O3 C16 C15 115.8(3)
O3 C16 H16A 108.3
C15 C16 H16A 108.3
O3 C16 H16B 108.3
C15 C16 H16B 108.3
H16A C16 H16B 107.4
C3 C2 C1 120.6(4)
C3 C2 H2 119.7
C1 C2 H2 119.7
O3 C17 C18 106.6(3)
O3 C17 H17A 110.4
C18 C17 H17A 110.4
O3 C17 H17B 110.4
C18 C17 H17B 110.4
H17A C17 H17B 108.6
C20 C19 Se1 113.5(3)
C20 C19 H19A 108.9
Se1 C19 H19A 108.9
C20 C19 H19B 108.9
Se1 C19 H19B 108.9
H19A C19 H19B 107.7
O6 C8 C10 119.7(5)
O6 C8 C5 123.3(5)
C10 C8 C5 116.9(5)
O5 C7 C9 121.0(3)
O5 C7 C6 119.9(4)
C9 C7 C6 119.0(3)
O6' C8' C5 119.6(6)
O6' C8' C10 122.0(6)
C5 C8' C10 118.4(5)

loop_
_geom_bond_atom_site_label_1
_geom_bond_atom_site_label_2
_geom_bond_distance
Se1 C18 1.944(4)
Se1 C19 1.946(4)
O1 C4 1.348(5)
O1 C15 1.434(4)
O2 C14 1.351(4)
O2 C22 1.427(4)
O4 C21 1.420(4)
O4 C20 1.430(4)
O3 C16 1.414(5)
O3 C17 1.437(4)
C10 C9 1.397(5)
C10 C14 1.407(5)
C10 C8' 1.496(6)
C10 C8 1.503(6)
C22 C21 1.497(5)
C22 H22A 0.9700
C22 H22B 0.9700
C14 C13 1.388(5)
O5 C7 1.221(5)
C1 C2 1.377(6)
C1 C6 1.391(5)
C1 H1 0.9300
C13 C12 1.380(5)
C13 H13 0.9300
C20 C19 1.499(5)
C20 H20A 0.9700
C20 H20B 0.9700
C4 C3 1.379(5)
C4 C5 1.416(5)
C12 C11 1.370(5)
C12 H12 0.9300
C6 C5 1.394(5)
C6 C7 1.486(5)
C5 C8' 1.495(6)
C5 C8 1.509(6)
C15 C16 1.494(6)
C15 H15A 0.9700
C15 H15B 0.9700
C18 C17 1.497(5)
C18 H18A 0.9700
C18 H18B 0.9700
C9 C11 1.396(5)
C9 C7 1.482(5)
C3 C2 1.368(6)
C3 H3 0.9300
C11 H11 0.9300
C21 H21A 0.9700
C21 H21B 0.9700
C16 H16A 0.9700
C16 H16B 0.9700
C2 H2 0.9300
C17 H17A 0.9700
C17 H17B 0.9700
C19 H19A 0.9700
C19 H19B 0.9700
C8 O6 1.233(9)
O6' C8' 1.202(7)

loop_
_geom_torsion_atom_site_label_1
_geom_torsion_atom_site_label_2
_geom_torsion_atom_site_label_3
_geom_torsion_atom_site_label_4
_geom_torsion
C14 O2 C22 C21 175.9(3)
C22 O2 C14 C13 9.3(5)
C22 O2 C14 C10 -170.5(3)
C9 C10 C14 O2 176.6(3)
C8' C10 C14 O2 1.1(7)
C8 C10 C14 O2 -11.1(6)
C9 C10 C14 C13 -3.2(5)
C8' C10 C14 C13 -178.7(6)
C8 C10 C14 C13 169.0(5)
O2 C14 C13 C12 -178.2(3)
C10 C14 C13 C12 1.6(5)
C21 O4 C20 C19 -170.5(3)
C15 O1 C4 C3 -2.0(5)
C15 O1 C4 C5 178.0(3)
C14 C13 C12 C11 0.5(5)
C2 C1 C6 C5 -1.4(5)
C2 C1 C6 C7 176.8(3)
C1 C6 C5 C4 -0.2(5)
C7 C6 C5 C4 -178.4(3)
C1 C6 C5 C8' -177.1(6)
C7 C6 C5 C8' 4.7(7)
C1 C6 C5 C8 170.8(5)
C7 C6 C5 C8 -7.4(6)
O1 C4 C5 C6 -177.8(3)
C3 C4 C5 C6 2.2(5)
O1 C4 C5 C8' -0.9(7)
C3 C4 C5 C8' 179.1(6)
O1 C4 C5 C8 11.2(6)
C3 C4 C5 C8 -168.8(5)
C4 O1 C15 C16 -172.3(3)
C14 C10 C9 C11 2.7(5)
C8' C10 C9 C11 178.3(5)
C8 C10 C9 C11 -169.6(5)
C14 C10 C9 C7 -177.0(3)
C8' C10 C9 C7 -1.4(7)
C8 C10 C9 C7 10.7(6)
O1 C4 C3 C2 177.3(3)
C5 C4 C3 C2 -2.7(5)
C13 C12 C11 C9 -1.0(5)
C10 C9 C11 C12 -0.6(5)
C7 C9 C11 C12 179.1(3)
C20 O4 C21 C22 -76.5(4)
O2 C22 C21 O4 77.2(4)
C17 O3 C16 C15 64.6(4)
O1 C15 C16 O3 -80.7(4)
C4 C3 C2 C1 1.1(6)
C6 C1 C2 C3 1.0(5)
C16 O3 C17 C18 164.9(3)
Se1 C18 C17 O3 166.6(2)
O4 C20 C19 Se1 -168.4(2)
C9 C10 C8 O6 161.8(7)
C14 C10 C8 O6 -10.3(10)
C9 C10 C8 C5 -15.4(9)
C14 C10 C8 C5 172.5(5)
C6 C5 C8 O6 -163.2(7)
C4 C5 C8 O6 7.5(11)
C6 C5 C8 C10 13.9(9)
C4 C5 C8 C10 -175.4(5)
C11 C9 C7 O5 -3.4(5)
C10 C9 C7 O5 176.3(4)
C11 C9 C7 C6 176.6(3)
C10 C9 C7 C6 -3.7(5)
C1 C6 C7 O5 3.8(5)
C5 C6 C7 O5 -178.0(3)
C1 C6 C7 C9 -176.3(3)
C5 C6 C7 C9 2.0(5)
C6 C5 C8' O6' 173.2(7)
C4 C5 C8' O6' -3.6(12)
C6 C5 C8' C10 -9.7(10)
C4 C5 C8' C10 173.5(5)
C9 C10 C8' O6' -175.0(8)
C14 C10 C8' O6' 0.5(12)
C9 C10 C8' C5 7.9(10)
C14 C10 C8' C5 -176.6(5)
